data_4324011
loop_
_publ_author_name
'Craig J. Matthews'
'Troy A. Leese'
'William Clegg'
'Mark R. J. Elsegood'
'Lynne Horsburgh'
'Joyce C. Lockhart'

_publ_section_title
;
 A Route to Bis(benzimidazole) Ligands with Built-In Asymmetry: Potential
 Models of Protein Binding Sites Having Histidines of Different Basicity
;
_journal_name_full 'Inorganic Chemistry'
_journal_page_first 7563
_journal_page_last 7571
_journal_paper_doi 10.1021/ic960777m
_journal_volume 35
_journal_year 1996
_chemical_formula_sum 'C16 H13 Br2 Cu N3 O S'
_chemical_formula_weight 518.71
_chemical_name_systematic
;
 ?
;
_space_group_IT_number 14
_symmetry_cell_setting monoclinic
_symmetry_space_group_name_Hall '-P 2ybc'
_symmetry_space_group_name_H-M 'P 1 21/c 1'
_atom_sites_solution_hydrogens 'geom except H3 coords refined'
_atom_sites_solution_primary direct
_atom_sites_solution_secondary 'all non-H found by Direct Methods'
_audit_creation_method SHELXL
_cell_angle_alpha 90.00
_cell_angle_beta 98.318(3)
_cell_angle_gamma 90.00
_cell_formula_units_Z 4
_cell_length_a 7.3130(9)
_cell_length_b 15.861(2)
_cell_length_c 14.846(2)
_cell_measurement_reflns_used 5644
_cell_measurement_temperature 160(2)
_cell_measurement_theta_max 26.34
_cell_measurement_theta_min 1.89
_cell_volume 1703.9(4)
_computing_cell_refinement 'local programs'
_computing_data_collection 'Siemens SMART'
_computing_data_reduction 'Siemens SAINT'
_computing_molecular_graphics 'Siemens SHELXTL'
_computing_publication_material 'SHELXTL and local programs'
_computing_structure_refinement 'Siemens SHELXTL'
_computing_structure_solution 'Siemens SHELXTL'
_diffrn_ambient_temperature 160(2)
_diffrn_measurement_device 'Siemens SMART CCD diffractometer'
_diffrn_measurement_method '\w rotation with narrow frames'
_diffrn_radiation_monochromator graphite
_diffrn_radiation_source 'fine-focus sealed tube'
_diffrn_radiation_type MoK\a
_diffrn_radiation_wavelength 0.71073
_diffrn_reflns_av_R_equivalents 0.0514
_diffrn_reflns_av_sigmaI/netI 0.0437
_diffrn_reflns_limit_h_max 9
_diffrn_reflns_limit_h_min -9
_diffrn_reflns_limit_k_max 16
_diffrn_reflns_limit_k_min -19
_diffrn_reflns_limit_l_max 18
_diffrn_reflns_limit_l_min -15
_diffrn_reflns_number 9182
_diffrn_reflns_theta_max 26.41
_diffrn_reflns_theta_min 1.89
_diffrn_standards_decay_% 0
_diffrn_standards_number 0
_exptl_absorpt_coefficient_mu 6.102
_exptl_absorpt_correction_T_max 0.942
_exptl_absorpt_correction_T_min 0.416
_exptl_absorpt_correction_type empirical
_exptl_crystal_colour orange
_exptl_crystal_density_diffrn 2.022
_exptl_crystal_description 'long plate'
_exptl_crystal_F_000 1012
_exptl_crystal_size_max 0.44
_exptl_crystal_size_mid 0.14
_exptl_crystal_size_min 0.06
_refine_diff_density_max 0.738
_refine_diff_density_min -0.508
_refine_diff_density_rms 0.120
_refine_ls_extinction_coef 0.0005(2)
_refine_ls_extinction_expression Fc^*^=kFc[1+0.001xFc^2^\l^3^/sin(2\q)]^-1/4^
_refine_ls_extinction_method SHELXL
_refine_ls_goodness_of_fit_all 1.192
_refine_ls_goodness_of_fit_obs 1.187
_refine_ls_matrix_type full
_refine_ls_number_parameters 221
_refine_ls_number_reflns 3408
_refine_ls_number_restraints 0
_refine_ls_restrained_S_all 1.196
_refine_ls_restrained_S_obs 1.187
_refine_ls_R_factor_all 0.0517
_refine_ls_R_factor_obs 0.0386
_refine_ls_shift/esd_max -0.001
_refine_ls_shift/esd_mean 0.000
_refine_ls_structure_factor_coef Fsqd
_refine_ls_weighting_details 'w=1/[\s^2^(Fo^2^)+(0.0197P)^2^+4.1374P] where P=(Fo^2^+2Fc^2^)/3'
_refine_ls_weighting_scheme calc
_refine_ls_wR_factor_all 0.0826
_refine_ls_wR_factor_obs 0.0752
_reflns_number_observed 2906
_reflns_number_total 3411
_reflns_observed_criterion >2sigma(I)
_cod_data_source_file ic960777m_6.cif
_cod_data_source_block complex-F
_cod_depositor_comments
;
The following automatic conversions were performed:

'_refine_ls_weighting_scheme' value 'calc
w=1/[\s^2^(Fo^2^)+(0.0197P)^2^+4.1374P] where P=(Fo^2^+2Fc^2^)/3' was
changed to 'calc'. New tag '_refine_ls_weighting_details' was
created. The value of the new tag was set to
'w=1/[\s^2^(Fo^2^)+(0.0197P)^2^+4.1374P] where P=(Fo^2^+2Fc^2^)/3'.

Automatic conversion script
Id: cif_fix_values 3143 2015-03-26 13:38:13Z robertas 
;
_cod_original_cell_volume 1704.0(4)
_cod_database_code 4324011

loop_
_symmetry_equiv_pos_as_xyz
'x, y, z'
'-x, y+1/2, -z+1/2'
'-x, -y, -z'
'x, -y-1/2, z-1/2'

loop_
_atom_site_aniso_label
_atom_site_aniso_U_11
_atom_site_aniso_U_22
_atom_site_aniso_U_33
_atom_site_aniso_U_23
_atom_site_aniso_U_13
_atom_site_aniso_U_12
Cu 0.0254(3) 0.0164(3) 0.0158(2) 0.0007(2) -0.0001(2) -0.0001(2)
Br1 0.0353(3) 0.0192(2) 0.0205(2) -0.0010(2) 0.0033(2) -0.0063(2)
Br2 0.0286(3) 0.0396(3) 0.0227(2) -0.0102(2) 0.0015(2) 0.0058(2)
N1 0.024(2) 0.017(2) 0.018(2) 0.0007(13) 0.0030(14) 0.000(2)
S1 0.0355(7) 0.0290(6) 0.0237(5) 0.0050(4) -0.0013(5) 0.0082(5)
C1 0.024(2) 0.028(2) 0.022(2) 0.007(2) 0.004(2) 0.004(2)
C2 0.027(3) 0.048(3) 0.018(2) 0.004(2) 0.000(2) 0.001(2)
C3 0.030(3) 0.047(3) 0.019(2) -0.006(2) 0.001(2) -0.010(2)
C4 0.048(3) 0.032(3) 0.025(2) -0.005(2) 0.007(2) -0.009(2)
C5 0.035(3) 0.029(3) 0.020(2) 0.000(2) 0.002(2) 0.001(2)
C6 0.023(2) 0.022(2) 0.018(2) 0.000(2) 0.004(2) -0.002(2)
C7 0.020(2) 0.025(2) 0.018(2) 0.003(2) 0.000(2) 0.002(2)
C8 0.028(2) 0.015(2) 0.021(2) 0.003(2) 0.002(2) 0.001(2)
O1 0.056(2) 0.017(2) 0.021(2) 0.0003(12) -0.0087(15) 0.005(2)
C9 0.024(2) 0.016(2) 0.018(2) -0.002(2) 0.003(2) -0.002(2)
C10 0.022(2) 0.021(2) 0.018(2) 0.000(2) 0.008(2) -0.003(2)
N2 0.025(2) 0.014(2) 0.018(2) -0.0013(13) 0.0006(14) -0.0008(15)
N3 0.021(2) 0.019(2) 0.021(2) 0.0043(14) 0.0013(15) 0.001(2)
C11 0.019(2) 0.022(2) 0.021(2) 0.001(2) 0.005(2) -0.001(2)
C12 0.028(3) 0.030(3) 0.021(2) 0.003(2) 0.003(2) -0.005(2)
C13 0.025(2) 0.035(3) 0.025(2) 0.010(2) -0.002(2) -0.003(2)
C14 0.031(3) 0.019(2) 0.042(3) 0.005(2) 0.005(2) 0.000(2)
C15 0.037(3) 0.017(2) 0.029(2) 0.000(2) 0.000(2) 0.000(2)
C16 0.021(2) 0.022(2) 0.017(2) 0.001(2) 0.001(2) 0.000(2)

loop_
_atom_site_label
_atom_site_type_symbol
_atom_site_fract_x
_atom_site_fract_y
_atom_site_fract_z
_atom_site_U_iso_or_equiv
_atom_site_thermal_displace_type
_atom_site_occupancy
_atom_site_calc_flag
_atom_site_refinement_flags
_atom_site_disorder_group
Cu Cu 0.62059(7) 0.43546(3) 0.81778(3) 0.01951(14) Uani 1 d . .
Br1 Br 0.40672(6) 0.31950(3) 0.83493(3) 0.02510(13) Uani 1 d . .
Br2 Br 0.89571(7) 0.40813(3) 0.74970(3) 0.03052(14) Uani 1 d . .
N1 N 0.4751(5) 0.4868(2) 0.7076(2) 0.0197(7) Uani 1 d . .
S1 S 0.2920(2) 0.60310(8) 0.61483(7) 0.0299(3) Uani 1 d . .
C1 C 0.2988(6) 0.5046(3) 0.5645(3) 0.0247(9) Uani 1 d . .
C2 C 0.2190(6) 0.4787(3) 0.4776(3) 0.0314(11) Uani 1 d . .
H2 H 0.1471(6) 0.5162(3) 0.4369(3) 0.038 Uiso 1 calc R .
C3 C 0.2490(7) 0.3970(3) 0.4536(3) 0.0324(11) Uani 1 d . .
H3A H 0.1965(7) 0.3776(3) 0.3950(3) 0.039 Uiso 1 calc R .
C4 C 0.3542(7) 0.3412(3) 0.5127(3) 0.0344(11) Uani 1 d . .
H4 H 0.3720(7) 0.2850(3) 0.4937(3) 0.041 Uiso 1 calc R .
C5 C 0.4325(7) 0.3667(3) 0.5984(3) 0.0285(10) Uani 1 d . .
H5 H 0.5044(7) 0.3288(3) 0.6386(3) 0.034 Uiso 1 calc R .
C6 C 0.4035(6) 0.4495(3) 0.6246(3) 0.0211(9) Uani 1 d . .
C7 C 0.4297(6) 0.5660(3) 0.7095(3) 0.0211(9) Uani 1 d . .
C8 C 0.4974(6) 0.6214(3) 0.7894(3) 0.0217(9) Uani 1 d . .
H8A H 0.6035(6) 0.6561(3) 0.7771(3) 0.026 Uiso 1 calc R .
H8B H 0.3978(6) 0.6591(3) 0.8040(3) 0.026 Uiso 1 calc R .
O1 O 0.5514(5) 0.5637(2) 0.8614(2) 0.0330(8) Uani 1 d . .
C9 C 0.6550(6) 0.5943(3) 0.9435(3) 0.0196(9) Uani 1 d . .
H9A H 0.5741(6) 0.6232(3) 0.9817(3) 0.024 Uiso 1 calc R .
H9B H 0.7529(6) 0.6337(3) 0.9306(3) 0.024 Uiso 1 calc R .
C10 C 0.7368(6) 0.5160(3) 0.9891(3) 0.0198(9) Uani 1 d . .
N2 N 0.7350(5) 0.4429(2) 0.9458(2) 0.0192(7) Uani 1 d . .
N3 N 0.8189(5) 0.5115(2) 1.0772(2) 0.0203(8) Uani 1 d . .
H3 H 0.8291(73) 0.5448(33) 1.1079(33) 0.024 Uiso 1 d . .
C11 C 0.8738(6) 0.4273(3) 1.0921(3) 0.0204(9) Uani 1 d . .
C12 C 0.9590(6) 0.3851(3) 1.1696(3) 0.0263(10) Uani 1 d . .
H12 H 0.9954(6) 0.4138(3) 1.2254(3) 0.032 Uiso 1 calc R .
C13 C 0.9872(6) 0.3004(3) 1.1610(3) 0.0287(10) Uani 1 d . .
H13 H 1.0427(6) 0.2694(3) 1.2126(3) 0.034 Uiso 1 calc R .
C14 C 0.9364(7) 0.2579(3) 1.0779(3) 0.0310(11) Uani 1 d . .
H14 H 0.9591(7) 0.1990(3) 1.0747(3) 0.037 Uiso 1 calc R .
C15 C 0.8545(7) 0.2997(3) 1.0012(3) 0.0282(10) Uani 1 d . .
H15 H 0.8221(7) 0.2711(3) 0.9449(3) 0.034 Uiso 1 calc R .
C16 C 0.8213(6) 0.3856(3) 1.0096(3) 0.0201(9) Uani 1 d . .

loop_
_atom_type_symbol
_atom_type_description
_atom_type_scat_dispersion_real
_atom_type_scat_dispersion_imag
_atom_type_scat_source
C C 0.0033 0.0016 'International Tables Vol C Tables 4.2.6.8 and 6.1.1.4'
H H 0.0000 0.0000 'International Tables Vol C Tables 4.2.6.8 and 6.1.1.4'
N N 0.0061 0.0033 'International Tables Vol C Tables 4.2.6.8 and 6.1.1.4'
O O 0.0106 0.0060 'International Tables Vol C Tables 4.2.6.8 and 6.1.1.4'
S S 0.1246 0.1234 'International Tables Vol C Tables 4.2.6.8 and 6.1.1.4'
Cu Cu 0.3201 1.2651 'International Tables Vol C Tables 4.2.6.8 and 6.1.1.4'
Br Br -0.2901 2.4595 'International Tables Vol C Tables 4.2.6.8 and 6.1.1.4'

loop_
_geom_angle_atom_site_label_1
_geom_angle_atom_site_label_2
_geom_angle_atom_site_label_3
_geom_angle
_geom_angle_site_symmetry_1
_geom_angle_site_symmetry_3
_geom_angle_publ_flag
N2 Cu N1 150.63(14) . . ?
N2 Cu O1 75.26(12) . . ?
N1 Cu O1 75.38(12) . . ?
N2 Cu Br2 98.71(11) . . ?
N1 Cu Br2 96.20(10) . . ?
O1 Cu Br2 121.73(10) . . ?
N2 Cu Br1 97.65(10) . . ?
N1 Cu Br1 96.82(10) . . ?
O1 Cu Br1 118.84(10) . . ?
Br2 Cu Br1 119.40(3) . . ?
C7 N1 C6 111.3(3) . . ?
C7 N1 Cu 119.0(3) . . ?
C6 N1 Cu 129.7(3) . . ?
C7 S1 C1 89.7(2) . . ?
C6 C1 C2 121.5(4) . . ?
C6 C1 S1 109.7(3) . . ?
C2 C1 S1 128.8(4) . . ?
C3 C2 C1 117.1(4) . . ?
C2 C3 C4 122.1(4) . . ?
C5 C4 C3 120.8(5) . . ?
C4 C5 C6 118.3(4) . . ?
C5 C6 C1 120.3(4) . . ?
C5 C6 N1 126.2(4) . . ?
C1 C6 N1 113.5(4) . . ?
N1 C7 C8 121.7(4) . . ?
N1 C7 S1 115.9(3) . . ?
C8 C7 S1 122.4(3) . . ?
O1 C8 C7 104.1(3) . . ?
C8 O1 C9 118.8(3) . . ?
C8 O1 Cu 114.9(2) . . ?
C9 O1 Cu 116.5(2) . . ?
O1 C9 C10 103.5(3) . . ?
N2 C10 N3 113.1(4) . . ?
N2 C10 C9 122.1(3) . . ?
N3 C10 C9 124.8(4) . . ?
C10 N2 C16 105.6(3) . . ?
C10 N2 Cu 119.6(3) . . ?
C16 N2 Cu 134.8(3) . . ?
C10 N3 C11 106.2(4) . . ?
C16 C11 C12 121.9(4) . . ?
C16 C11 N3 106.0(3) . . ?
C12 C11 N3 132.0(4) . . ?
C13 C12 C11 116.7(4) . . ?
C12 C13 C14 121.8(4) . . ?
C15 C14 C13 121.5(4) . . ?
C14 C15 C16 117.2(4) . . ?
C15 C16 N2 130.1(4) . . ?
C15 C16 C11 120.8(4) . . ?
N2 C16 C11 109.1(4) . . ?

loop_
_geom_bond_atom_site_label_1
_geom_bond_atom_site_label_2
_geom_bond_distance
_geom_bond_site_symmetry_2
_geom_bond_publ_flag
Cu N2 1.967(3) . ?
Cu N1 1.992(3) . ?
Cu O1 2.216(3) . ?
Cu Br2 2.4178(7) . ?
Cu Br1 2.4513(7) . ?
N1 C7 1.302(5) . ?
N1 C6 1.399(5) . ?
S1 C7 1.710(4) . ?
S1 C1 1.735(5) . ?
C1 C6 1.395(6) . ?
C1 C2 1.400(6) . ?
C2 C3 1.370(7) . ?
C3 C4 1.396(7) . ?
C4 C5 1.378(6) . ?
C5 C6 1.394(6) . ?
C7 C8 1.501(6) . ?
C8 O1 1.419(5) . ?
O1 C9 1.424(5) . ?
C9 C10 1.496(6) . ?
C10 N2 1.325(5) . ?
C10 N3 1.360(5) . ?
N2 C16 1.395(5) . ?
N3 C11 1.403(6) . ?
C11 C16 1.396(6) . ?
C11 C12 1.397(6) . ?
C12 C13 1.367(7) . ?
C13 C14 1.408(7) . ?
C14 C15 1.379(6) . ?
C15 C16 1.393(6) . ?
